data_1525475
loop_
_publ_author_name
'Wu, K.K.'
'Brown, I.D.'

_publ_section_title
;
 Refinement of the crystal structure of Ca Cr F5
;
_journal_name_full 'Materials Research Bulletin'
_journal_page_first 593
_journal_page_last 598
_journal_volume 8
_journal_year 1973
_chemical_formula_sum 'Ca Cr F5'
_chemical_name_systematic 'Ca (Cr F5)'
_space_group_IT_number 15
_symmetry_space_group_name_Hall '-C 2yc'
_symmetry_space_group_name_H-M 'C 1 2/c 1'
_cell_angle_alpha 90
_cell_angle_beta 115.85
_cell_angle_gamma 90
_cell_formula_units_Z 4
_cell_length_a 9.005
_cell_length_b 6.472
_cell_length_c 7.533
_cell_volume 395.096
_citation_journal_id_ASTM MRBUAC
_cod_data_source_file Wu_MRBUAC_1973_1383.cif
_cod_data_source_block Ca1Cr1F5
_cod_original_cell_volume 395.0964
_cod_original_formula_sum 'Ca1 Cr1 F5'
_cod_database_code 1525475

loop_
_symmetry_equiv_pos_as_xyz
x,y,z
-x,y,-z+1/2
-x,-y,-z
x,-y,z-1/2
x+1/2,y+1/2,z
-x+1/2,y+1/2,-z+1/2
-x+1/2,-y+1/2,-z
x+1/2,-y+1/2,z-1/2

loop_
_atom_site_label
_atom_site_type_symbol
_atom_site_fract_x
_atom_site_fract_y
_atom_site_fract_z
_atom_site_occupancy
_atom_site_U_iso_or_equiv
Cr1 Cr+3 0 0 0 1 0.0
F3 F-1 -0.2273 -0.023 -0.1174 1 0.0
Ca1 Ca+2 0.5 0.0426 0.25 1 0.0
F2 F-1 0.0097 -0.2934 -0.0291 1 0.0
F1 F-1 0 -0.0721 0.25 1 0.0
